data_4329647
loop_
_publ_author_name
'Mar\'ia A. Palacios'
'Antonio J. Mota'
'Jos\'e Ruiz'
'Mikko M. H\"anninen'
'Reijo Sillanp\"a\"a'
'Enrique Colacio'

_publ_section_title
;
 Diphenoxo-Bridged NiIILnIII Dinuclear Complexes as Platforms for
 Heterotrimetallic (LnIIINiII)2RuIII Systems with a High-Magnetic-Moment
 Ground State: Synthesis, Structure, and Magnetic Properties
;
_journal_name_full 'Inorganic Chemistry'
_journal_page_first 7010
_journal_page_last 7012
_journal_paper_doi 10.1021/ic3008443
_journal_volume 51
_journal_year 2012
_chemical_compound_source 'synthesis as described'
_chemical_formula_moiety 'C68 H114 Dy2 N12 Ni2 O30 Ru, C12 H14 N2 Ru'
_chemical_formula_sum 'C80 H126 Dy2 N14 Ni2 O34 Ru2'
_chemical_formula_weight 2472.51
_chemical_name_systematic
;
 ?
;
_space_group_IT_number 2
_symmetry_cell_setting triclinic
_symmetry_Int_Tables_number 2
_symmetry_space_group_name_Hall '-P 1'
_symmetry_space_group_name_H-M 'P -1'
_atom_sites_solution_hydrogens geom
_atom_sites_solution_primary direct
_atom_sites_solution_secondary difmap
_audit_conform_dict_location ftp://ftp.iucr.org/pub/cif_core.dic
_audit_conform_dict_name cif_core.dic
_audit_conform_dict_version 2.3
_audit_creation_date 2012-04-02T14:59:18-00:00
_audit_creation_method 'WinGX routine CIF_UPDATE'
_cell_angle_alpha 67.0500(10)
_cell_angle_beta 89.343(2)
_cell_angle_gamma 80.572(2)
_cell_formula_units_Z 1
_cell_length_a 13.3028(3)
_cell_length_b 14.1505(4)
_cell_length_c 14.5614(5)
_cell_measurement_reflns_used 7266
_cell_measurement_temperature 123(2)
_cell_measurement_theta_max 28.283
_cell_measurement_theta_min 0.407
_cell_measurement_wavelength 0.71073
_cell_volume 2485.85(13)
_computing_cell_refinement 'HKL Scalepack (Otwinowski & Minor 1997)'
_computing_data_collection 'Collect (Bruker AXS BV, 1997-2004)'
_computing_data_reduction 'HKL Denzo and Scalepack (Otwinowski & Minor 1997)'
_computing_molecular_graphics 'Ortep-3 for Windows (Farrugia, 1997)'
_computing_publication_material 'WinGX publication routines (Farrugia, 1999)'
_computing_structure_refinement 'SHELXL-97 (Sheldrick, 2008)'
_computing_structure_solution 'SHELXS-97 (Sheldrick, 1997)'
_diffrn_ambient_temperature 123(2)
_diffrn_measured_fraction_theta_full 0.992
_diffrn_measured_fraction_theta_max 0.992
_diffrn_radiation_monochromator graphite
_diffrn_radiation_probe x-ray
_diffrn_radiation_type MoK\a
_diffrn_radiation_wavelength 0.71073
_diffrn_reflns_av_R_equivalents 0.036
_diffrn_reflns_av_unetI/netI 0.0584
_diffrn_reflns_limit_h_max 16
_diffrn_reflns_limit_h_min -16
_diffrn_reflns_limit_k_max 17
_diffrn_reflns_limit_k_min -18
_diffrn_reflns_limit_l_max 18
_diffrn_reflns_limit_l_min -18
_diffrn_reflns_number 22798
_diffrn_reflns_theta_full 27
_diffrn_reflns_theta_max 27
_diffrn_reflns_theta_min 2.24
_exptl_absorpt_coefficient_mu 2.237
_exptl_absorpt_correction_type none
_exptl_crystal_colour violet
_exptl_crystal_density_diffrn 1.652
_exptl_crystal_description plate
_exptl_crystal_F_000 1252
_exptl_crystal_size_max 0.2
_exptl_crystal_size_mid 0.16
_exptl_crystal_size_min 0.14
_refine_diff_density_max 1.725
_refine_diff_density_min -5.737
_refine_diff_density_rms 0.233
_refine_ls_extinction_method none
_refine_ls_goodness_of_fit_ref 1.042
_refine_ls_hydrogen_treatment mixed
_refine_ls_matrix_type full
_refine_ls_number_parameters 647
_refine_ls_number_reflns 10771
_refine_ls_number_restraints 3
_refine_ls_restrained_S_all 1.042
_refine_ls_R_factor_all 0.0799
_refine_ls_R_factor_gt 0.0636
_refine_ls_shift/su_max 0.009
_refine_ls_shift/su_mean 0
_refine_ls_structure_factor_coef Fsqd
_refine_ls_weighting_details 'calc w=1/[\s^2^(Fo^2^)+(0.0727P)^2^+34.7012P] where P=(Fo^2^+2Fc^2^)/3'
_refine_ls_weighting_scheme calc
_refine_ls_wR_factor_gt 0.1623
_refine_ls_wR_factor_ref 0.1735
_reflns_number_gt 8928
_reflns_number_total 10771
_reflns_threshold_expression >2\s(I)
_cod_data_source_file ic3008443_si_003.cif
_cod_data_source_block 2
_cod_original_cell_volume 2485.85(12)
_cod_database_code 4329647

loop_
_symmetry_equiv_pos_as_xyz
'x, y, z'
'-x, -y, -z'

loop_
_atom_site_label
_atom_site_type_symbol
_atom_site_fract_x
_atom_site_fract_y
_atom_site_fract_z
_atom_site_U_iso_or_equiv
_atom_site_adp_type
_atom_site_occupancy
_atom_site_symmetry_multiplicity
_atom_site_calc_flag
_atom_site_refinement_flags
_atom_site_disorder_assembly
_atom_site_disorder_group
Dy1 Dy 0.72391(3) 0.64562(3) -0.41689(2) 0.01801(11) Uani 1 1 d . . .
Ru1 Ru 0.5 0.5 0 0.01651(17) Uani 1 2 d S . .
Ru2 Ru 1 1 0 0.0463(3) Uani 1 2 d S . .
Ni1 Ni 0.69514(7) 0.77905(7) -0.25326(6) 0.01586(19) Uani 1 1 d . . .
O1 O 0.7918(4) 0.6654(4) -0.2842(4) 0.0171(10) Uani 1 1 d . . .
O2 O 0.9182(4) 0.6297(4) -0.4096(4) 0.0211(11) Uani 1 1 d . . .
O3 O 0.6308(4) 0.7784(4) -0.3829(4) 0.0178(10) Uani 1 1 d . . .
O4 O 0.5474(4) 0.6200(4) -0.3744(4) 0.0209(10) Uani 1 1 d . . .
O5 O 0.8035(4) 0.5767(5) -0.5382(5) 0.0311(13) Uani 1 1 d . . .
O6 O 0.6601(5) 0.5282(5) -0.4862(4) 0.0308(13) Uani 1 1 d . . .
O7 O 0.7329(5) 0.4888(7) -0.6050(7) 0.057(2) Uani 1 1 d . . .
O8 O 0.7714(4) 0.7921(4) -0.5575(4) 0.0262(12) Uani 1 1 d . . .
O9 O 0.6256(4) 0.7501(5) -0.5760(4) 0.0289(12) Uani 1 1 d . . .
O10 O 0.6787(5) 0.8785(5) -0.6950(5) 0.0432(17) Uani 1 1 d . . .
O11 O 0.7629(5) 0.4705(4) -0.2988(4) 0.0285(12) Uani 1 1 d D . .
H11 H 0.748(7) 0.420(5) -0.316(7) 0.034 Uiso 1 1 d D . .
O12 O 0.4651(4) 0.4329(4) -0.0924(4) 0.0223(11) Uani 1 1 d . . .
O13 O 0.6353(4) 0.4036(4) 0.0377(4) 0.0239(11) Uani 1 1 d . . .
O14 O 1.0355(7) 1.1431(6) -0.0552(6) 0.058(2) Uani 1 1 d . . .
O15 O 1.0669(6) 0.9694(6) -0.1129(6) 0.0537(19) Uani 1 1 d . . .
O16A O 0.7110(13) 0.2977(8) -0.3010(9) 0.063(6) Uani 0.65(3) 1 d P A 1
H16A H 0.7724 0.2749 -0.3058 0.095 Uiso 0.65(3) 1 calc PR A 1
C42A C 0.650(2) 0.2816(13) -0.3685(13) 0.046(5) Uani 0.65(3) 1 d P A 1
H42A H 0.5935 0.2482 -0.3339 0.069 Uiso 0.65(3) 1 calc PR A 1
H42B H 0.6906 0.2366 -0.397 0.069 Uiso 0.65(3) 1 calc PR A 1
H42C H 0.6222 0.3487 -0.4221 0.069 Uiso 0.65(3) 1 calc PR A 1
O17A O 0.6181(16) 1.0056(15) -0.0266(10) 0.072(6) Uani 0.79(4) 1 d PD B 1
H17A H 0.6547 1.0465 -0.0688 0.109 Uiso 0.79(4) 1 d P B 1
C43A C 0.6705(14) 0.9587(16) 0.0683(13) 0.045(5) Uani 0.79(4) 1 d PD B 1
H43A H 0.679 1.0126 0.0927 0.067 Uiso 0.79(4) 1 calc PR B 1
H43B H 0.7377 0.9213 0.0632 0.067 Uiso 0.79(4) 1 calc PR B 1
H43C H 0.6312 0.9096 0.1151 0.067 Uiso 0.79(4) 1 calc PR B 1
O16B O 0.778(2) 0.321(3) -0.373(3) 0.082(11) Uiso 0.35(3) 1 d P A 2
H16B H 0.822 0.2734 -0.3337 0.123 Uiso 0.35(3) 1 calc PR A 2
C42B C 0.692(3) 0.281(4) -0.383(4) 0.050(12) Uiso 0.35(3) 1 d P A 2
H42D H 0.6722 0.2392 -0.316 0.076 Uiso 0.35(3) 1 calc PR A 2
H42E H 0.7081 0.2366 -0.4203 0.076 Uiso 0.35(3) 1 calc PR A 2
H42F H 0.6365 0.338 -0.4178 0.076 Uiso 0.35(3) 1 calc PR A 2
O17B O 0.586(3) 0.957(4) -0.006(3) 0.049(13) Uiso 0.21(4) 1 d PD B 2
H17B H 0.5295 0.9904 0.0014 0.074 Uiso 0.21(4) 1 calc PR B 2
C43B C 0.666(4) 0.981(5) 0.041(5) 0.029(15) Uiso 0.21(4) 1 d PD B 2
H43D H 0.6442 1.0485 0.0451 0.043 Uiso 0.21(4) 1 calc PR B 2
H43E H 0.7263 0.9829 0.0018 0.043 Uiso 0.21(4) 1 calc PR B 2
H43F H 0.6822 0.9267 0.1085 0.043 Uiso 0.21(4) 1 calc PR B 2
N1 N 0.7316(5) 0.5304(6) -0.5457(6) 0.0320(16) Uani 1 1 d . . .
N2 N 0.6916(6) 0.8085(5) -0.6121(5) 0.0290(15) Uani 1 1 d . . .
N3 N 0.6076(5) 0.6708(4) -0.1690(4) 0.0187(12) Uani 1 1 d . . .
N4 N 0.7941(10) 1.1076(9) -0.1428(9) 0.070(3) Uani 1 1 d . . .
N8 N 0.7897(5) 0.7492(5) -0.1202(4) 0.0204(12) Uani 1 1 d . . .
N11 N 0.7923(5) 0.8956(5) -0.3205(5) 0.0209(13) Uani 1 1 d . . .
N14 N 0.5821(5) 0.9136(5) -0.2685(4) 0.0192(12) Uani 1 1 d . . .
C1 C 0.8911(5) 0.6330(5) -0.2525(5) 0.0190(14) Uani 1 1 d . . .
C2 C 0.9623(6) 0.6126(5) -0.3178(5) 0.0196(14) Uani 1 1 d . . .
C3 C 1.0657(6) 0.5805(6) -0.2908(6) 0.0221(15) Uani 1 1 d . . .
H3 H 1.112 0.567 -0.3361 0.026 Uiso 1 1 calc R . .
C4 C 1.1010(6) 0.5682(6) -0.1957(6) 0.0243(16) Uani 1 1 d . . .
C5 C 1.0311(6) 0.5902(6) -0.1324(6) 0.0234(15) Uani 1 1 d . . .
H5 H 1.0551 0.5833 -0.0685 0.028 Uiso 1 1 calc R . .
C6 C 0.9264(6) 0.6222(5) -0.1588(5) 0.0193(14) Uani 1 1 d . . .
C7 C 0.8510(6) 0.6414(6) -0.0871(5) 0.0217(15) Uani 1 1 d . . .
H7A H 0.803 0.5916 -0.0734 0.026 Uiso 1 1 calc R . .
H7B H 0.8889 0.6256 -0.0232 0.026 Uiso 1 1 calc R . .
C9 C 0.8587(6) 0.8284(6) -0.1443(6) 0.0259(16) Uani 1 1 d . . .
H9A H 0.9223 0.7973 -0.101 0.031 Uiso 1 1 calc R . .
H9B H 0.8248 0.8886 -0.1301 0.031 Uiso 1 1 calc R . .
C10 C 0.8851(6) 0.8657(6) -0.2526(6) 0.0257(16) Uani 1 1 d . . .
H10A H 0.9199 0.9266 -0.269 0.031 Uiso 1 1 calc R . .
H10B H 0.9327 0.8097 -0.263 0.031 Uiso 1 1 calc R . .
C12 C 0.7332(6) 0.9998(6) -0.3320(6) 0.0238(15) Uani 1 1 d . . .
H12A H 0.7073 1.0387 -0.4025 0.029 Uiso 1 1 calc R . .
H12B H 0.7796 1.0401 -0.3161 0.029 Uiso 1 1 calc R . .
C13 C 0.6435(6) 0.9909(6) -0.2645(6) 0.0255(16) Uani 1 1 d . . .
H13A H 0.6697 0.9702 -0.1948 0.031 Uiso 1 1 calc R . .
H13B H 0.599 1.0599 -0.2852 0.031 Uiso 1 1 calc R . .
C15 C 0.5249(6) 0.9563(5) -0.3678(5) 0.0213(15) Uani 1 1 d . . .
H15A H 0.5733 0.9758 -0.4215 0.026 Uiso 1 1 calc R . .
H15B H 0.476 1.0199 -0.375 0.026 Uiso 1 1 calc R . .
C16 C 0.4677(6) 0.8771(6) -0.3786(5) 0.0201(14) Uani 1 1 d . . .
C17 C 0.3600(6) 0.8871(6) -0.3795(6) 0.0226(15) Uani 1 1 d . . .
H17 H 0.3199 0.948 -0.3771 0.027 Uiso 1 1 calc R . .
C18 C 0.3127(6) 0.8084(6) -0.3840(6) 0.0245(16) Uani 1 1 d . . .
C19 C 0.3728(6) 0.7175(6) -0.3833(5) 0.0220(15) Uani 1 1 d . . .
H19 H 0.3417 0.662 -0.3842 0.026 Uiso 1 1 calc R . .
C20 C 0.4789(6) 0.7085(5) -0.3814(5) 0.0195(14) Uani 1 1 d . . .
C21 C 0.5281(5) 0.7896(5) -0.3833(5) 0.0180(14) Uani 1 1 d . . .
C22 C 0.9897(6) 0.6383(7) -0.4882(5) 0.0249(16) Uani 1 1 d . . .
H22A H 1.0317 0.6904 -0.4923 0.037 Uiso 1 1 calc R . .
H22B H 0.9515 0.6596 -0.5523 0.037 Uiso 1 1 calc R . .
H22C H 1.0337 0.5707 -0.4727 0.037 Uiso 1 1 calc R . .
C23 C 1.2145(6) 0.5305(7) -0.1675(6) 0.0298(18) Uani 1 1 d . . .
H23A H 1.2359 0.4647 -0.1755 0.045 Uiso 1 1 calc R . .
H23B H 1.2279 0.5198 -0.0978 0.045 Uiso 1 1 calc R . .
H23C H 1.2529 0.5828 -0.211 0.045 Uiso 1 1 calc R . .
C24 C 0.7298(6) 0.7521(6) -0.0343(5) 0.0255(16) Uani 1 1 d . . .
H24A H 0.7764 0.7346 0.0238 0.038 Uiso 1 1 calc R . .
H24B H 0.6834 0.7015 -0.0184 0.038 Uiso 1 1 calc R . .
H24C H 0.6901 0.8221 -0.0518 0.038 Uiso 1 1 calc R . .
C25 C 0.8280(7) 0.9006(6) -0.4195(6) 0.0276(17) Uani 1 1 d . . .
H25A H 0.7689 0.9181 -0.4662 0.041 Uiso 1 1 calc R . .
H25B H 0.8675 0.8329 -0.4119 0.041 Uiso 1 1 calc R . .
H25C H 0.8711 0.9542 -0.4453 0.041 Uiso 1 1 calc R . .
C26 C 0.5061(6) 0.8984(6) -0.1898(6) 0.0251(16) Uani 1 1 d . . .
H26A H 0.5421 0.8724 -0.124 0.038 Uiso 1 1 calc R . .
H26B H 0.4648 0.8479 -0.1919 0.038 Uiso 1 1 calc R . .
H26C H 0.4617 0.9651 -0.202 0.038 Uiso 1 1 calc R . .
C27 C 0.1972(6) 0.8173(7) -0.3871(7) 0.035(2) Uani 1 1 d . . .
H27A H 0.1656 0.8866 -0.3912 0.053 Uiso 1 1 calc R . .
H27B H 0.1773 0.764 -0.3264 0.053 Uiso 1 1 calc R . .
H27C H 0.1742 0.8071 -0.4457 0.053 Uiso 1 1 calc R . .
C28 C 0.5053(6) 0.5255(6) -0.3436(6) 0.0270(17) Uani 1 1 d . . .
H28A H 0.467 0.5172 -0.2839 0.04 Uiso 1 1 calc R . .
H28B H 0.5607 0.4658 -0.3285 0.04 Uiso 1 1 calc R . .
H28C H 0.4594 0.5291 -0.3975 0.04 Uiso 1 1 calc R . .
C29 C 0.4568(8) 0.2985(7) -0.1484(7) 0.038(2) Uani 1 1 d . . .
H29A H 0.3919 0.3439 -0.1788 0.056 Uiso 1 1 calc R . .
H29B H 0.4443 0.2282 -0.1077 0.056 Uiso 1 1 calc R . .
H29C H 0.5023 0.2958 -0.2011 0.056 Uiso 1 1 calc R . .
C30 C 0.5059(6) 0.3408(6) -0.0833(6) 0.0252(16) Uani 1 1 d . . .
C31 C 0.5916(7) 0.2817(7) -0.0226(7) 0.0323(18) Uani 1 1 d . . .
H31 H 0.6099 0.2119 -0.0172 0.039 Uiso 1 1 calc R . .
C32 C 0.6537(6) 0.3143(6) 0.0314(6) 0.0286(17) Uani 1 1 d . . .
C33 C 0.7497(8) 0.2471(8) 0.0862(9) 0.048(3) Uani 1 1 d . . .
H33A H 0.8018 0.2903 0.0808 0.072 Uiso 1 1 calc R . .
H33B H 0.7737 0.196 0.0574 0.072 Uiso 1 1 calc R . .
H33C H 0.737 0.2107 0.1568 0.072 Uiso 1 1 calc R . .
C34 C 1.0541(11) 1.3049(9) -0.1831(10) 0.066(4) Uani 1 1 d . . .
H34A H 1.0434 1.3272 -0.1274 0.1 Uiso 1 1 calc R . .
H34B H 0.9996 1.3432 -0.2353 0.1 Uiso 1 1 calc R . .
H34C H 1.1202 1.3192 -0.2105 0.1 Uiso 1 1 calc R . .
C35 C 1.0528(10) 1.1927(9) -0.1474(8) 0.055(3) Uani 1 1 d . . .
C36 C 1.0740(12) 1.1461(10) -0.2174(10) 0.067(4) Uani 1 1 d . . .
H36 H 1.0837 1.191 -0.2839 0.08 Uiso 1 1 calc R . .
C37 C 1.0821(10) 1.0386(10) -0.1973(9) 0.058(3) Uani 1 1 d . . .
C38 C 1.1186(10) 1.0022(11) -0.2725(11) 0.064(3) Uani 1 1 d . . .
H38A H 1.1934 0.99 -0.2689 0.096 Uiso 1 1 calc R . .
H38B H 1.0929 1.0547 -0.3385 0.096 Uiso 1 1 calc R . .
H38C H 1.0946 0.937 -0.2617 0.096 Uiso 1 1 calc R . .
C39 C 0.7690(8) 0.4321(7) -0.1917(7) 0.040(2) Uani 1 1 d . . .
H39A H 0.8326 0.4449 -0.1689 0.06 Uiso 1 1 calc R . .
H39B H 0.768 0.3571 -0.1636 0.06 Uiso 1 1 calc R . .
H39C H 0.7107 0.4681 -0.1694 0.06 Uiso 1 1 calc R . .
C40 C 0.5670(5) 0.6114(6) -0.1123(5) 0.0197(14) Uani 1 1 d . . .
C41 C 0.8686(9) 1.0663(10) -0.0900(9) 0.054(3) Uani 1 1 d . . .

loop_
_atom_site_aniso_label
_atom_site_aniso_U_11
_atom_site_aniso_U_22
_atom_site_aniso_U_33
_atom_site_aniso_U_23
_atom_site_aniso_U_13
_atom_site_aniso_U_12
Dy1 0.01785(18) 0.02014(18) 0.01800(17) -0.00917(13) -0.00042(12) -0.00426(12)
Ru1 0.0175(4) 0.0150(4) 0.0148(4) -0.0031(3) 0.0008(3) -0.0036(3)
Ru2 0.0550(7) 0.0413(6) 0.0414(6) -0.0151(5) -0.0007(5) -0.0077(5)
Ni1 0.0189(4) 0.0139(4) 0.0142(4) -0.0043(3) -0.0002(3) -0.0043(3)
O1 0.015(2) 0.021(2) 0.017(2) -0.009(2) -0.0038(18) -0.0017(19)
O2 0.020(3) 0.027(3) 0.015(2) -0.007(2) 0.0012(19) -0.004(2)
O3 0.017(2) 0.019(2) 0.015(2) -0.0043(19) -0.0022(18) -0.0054(19)
O4 0.022(3) 0.020(2) 0.025(3) -0.011(2) 0.003(2) -0.007(2)
O5 0.023(3) 0.044(3) 0.042(3) -0.032(3) 0.004(2) -0.012(3)
O6 0.030(3) 0.037(3) 0.034(3) -0.021(3) 0.006(2) -0.013(3)
O7 0.036(4) 0.095(6) 0.085(6) -0.078(5) 0.026(4) -0.027(4)
O8 0.024(3) 0.033(3) 0.018(3) -0.007(2) -0.001(2) -0.005(2)
O9 0.023(3) 0.036(3) 0.026(3) -0.012(3) -0.001(2) -0.005(2)
O10 0.046(4) 0.041(4) 0.024(3) 0.003(3) -0.008(3) 0.004(3)
O11 0.033(3) 0.021(3) 0.033(3) -0.011(2) 0.000(2) -0.005(2)
O12 0.026(3) 0.021(3) 0.020(3) -0.008(2) 0.003(2) -0.007(2)
O13 0.020(3) 0.022(3) 0.024(3) -0.004(2) 0.000(2) -0.002(2)
O14 0.077(6) 0.046(4) 0.047(4) -0.013(4) -0.004(4) -0.016(4)
O15 0.066(5) 0.047(4) 0.048(4) -0.019(4) 0.008(4) -0.008(4)
O16A 0.116(13) 0.019(5) 0.048(8) -0.005(5) -0.046(8) -0.008(6)
C42A 0.075(16) 0.029(8) 0.035(9) -0.016(7) -0.001(9) -0.002(9)
O17A 0.089(11) 0.066(10) 0.057(7) -0.028(7) -0.015(7) 0.013(9)
C43A 0.060(10) 0.039(9) 0.027(8) -0.006(7) -0.001(7) -0.003(7)
N1 0.022(3) 0.045(4) 0.043(4) -0.032(4) 0.006(3) -0.008(3)
N2 0.035(4) 0.029(4) 0.017(3) -0.006(3) 0.003(3) 0.001(3)
N3 0.022(3) 0.011(3) 0.019(3) -0.002(2) -0.001(2) -0.002(2)
N4 0.080(8) 0.060(7) 0.064(7) -0.021(6) -0.014(6) 0.001(6)
N8 0.026(3) 0.020(3) 0.016(3) -0.007(2) -0.004(2) -0.006(2)
N11 0.026(3) 0.017(3) 0.018(3) -0.004(2) 0.000(2) -0.010(2)
N14 0.023(3) 0.018(3) 0.017(3) -0.007(2) 0.001(2) -0.003(2)
C1 0.017(3) 0.017(3) 0.021(3) -0.006(3) -0.002(3) -0.003(3)
C2 0.023(4) 0.016(3) 0.019(3) -0.005(3) -0.002(3) -0.004(3)
C3 0.020(4) 0.022(4) 0.022(4) -0.007(3) 0.002(3) -0.004(3)
C4 0.022(4) 0.024(4) 0.022(4) -0.004(3) -0.006(3) -0.001(3)
C5 0.024(4) 0.022(4) 0.018(3) -0.001(3) -0.008(3) -0.003(3)
C6 0.022(4) 0.018(3) 0.014(3) -0.002(3) -0.001(3) -0.004(3)
C7 0.023(4) 0.023(4) 0.017(3) -0.007(3) -0.003(3) -0.001(3)
C9 0.030(4) 0.028(4) 0.021(4) -0.008(3) -0.008(3) -0.011(3)
C10 0.025(4) 0.026(4) 0.028(4) -0.010(3) -0.002(3) -0.012(3)
C12 0.030(4) 0.016(3) 0.025(4) -0.007(3) -0.006(3) -0.004(3)
C13 0.032(4) 0.017(3) 0.030(4) -0.012(3) -0.002(3) -0.004(3)
C15 0.024(4) 0.014(3) 0.021(3) -0.003(3) -0.001(3) 0.000(3)
C16 0.022(4) 0.019(3) 0.013(3) 0.000(3) -0.003(3) -0.002(3)
C17 0.020(4) 0.019(3) 0.022(4) -0.002(3) 0.001(3) 0.001(3)
C18 0.019(4) 0.031(4) 0.019(3) -0.004(3) -0.002(3) -0.008(3)
C19 0.022(4) 0.019(3) 0.022(4) -0.004(3) 0.002(3) -0.008(3)
C20 0.024(4) 0.017(3) 0.013(3) -0.001(3) -0.002(3) -0.003(3)
C21 0.020(3) 0.019(3) 0.013(3) -0.004(3) 0.001(3) -0.005(3)
C22 0.023(4) 0.037(4) 0.015(3) -0.009(3) 0.000(3) -0.011(3)
C23 0.024(4) 0.036(4) 0.024(4) -0.007(3) -0.005(3) -0.002(3)
C24 0.031(4) 0.029(4) 0.017(3) -0.010(3) -0.001(3) -0.003(3)
C25 0.033(4) 0.024(4) 0.025(4) -0.007(3) 0.008(3) -0.010(3)
C26 0.025(4) 0.026(4) 0.021(4) -0.006(3) 0.005(3) -0.004(3)
C27 0.017(4) 0.035(5) 0.042(5) -0.004(4) -0.006(3) -0.003(3)
C28 0.029(4) 0.022(4) 0.032(4) -0.010(3) 0.006(3) -0.010(3)
C29 0.053(6) 0.032(5) 0.031(5) -0.013(4) 0.011(4) -0.017(4)
C30 0.033(4) 0.026(4) 0.020(4) -0.010(3) 0.012(3) -0.010(3)
C31 0.039(5) 0.023(4) 0.034(4) -0.010(3) 0.005(4) -0.006(3)
C32 0.029(4) 0.022(4) 0.030(4) -0.005(3) 0.004(3) -0.006(3)
C33 0.039(5) 0.037(5) 0.057(6) -0.013(5) -0.012(5) 0.013(4)
C34 0.082(9) 0.034(6) 0.072(8) -0.007(6) -0.016(7) -0.016(6)
C35 0.064(7) 0.049(6) 0.041(6) -0.006(5) -0.009(5) -0.010(5)
C36 0.100(11) 0.051(7) 0.047(7) -0.014(6) 0.008(7) -0.022(7)
C37 0.064(8) 0.052(7) 0.046(6) -0.005(5) -0.004(5) -0.015(6)
C38 0.055(7) 0.068(8) 0.077(9) -0.034(7) 0.022(7) -0.022(6)
C39 0.059(6) 0.023(4) 0.033(5) -0.003(4) -0.003(4) -0.013(4)
C40 0.019(3) 0.021(3) 0.017(3) -0.006(3) -0.001(3) -0.001(3)
C41 0.042(6) 0.058(7) 0.055(7) -0.015(6) -0.013(5) -0.004(5)

loop_
_atom_type_symbol
_atom_type_description
_atom_type_scat_dispersion_real
_atom_type_scat_dispersion_imag
_atom_type_scat_source
C C 0.0033 0.0016 'International Tables Vol C Tables 4.2.6.8 and 6.1.1.4'
H H 0 0 'International Tables Vol C Tables 4.2.6.8 and 6.1.1.4'
N N 0.0061 0.0033 'International Tables Vol C Tables 4.2.6.8 and 6.1.1.4'
O O 0.0106 0.006 'International Tables Vol C Tables 4.2.6.8 and 6.1.1.4'
Ni Ni 0.3393 1.1124 'International Tables Vol C Tables 4.2.6.8 and 6.1.1.4'
Ru Ru -1.2594 0.8363 'International Tables Vol C Tables 4.2.6.8 and 6.1.1.4'
Dy Dy -0.1892 4.4098 'International Tables Vol C Tables 4.2.6.8 and 6.1.1.4'

loop_
_geom_angle_atom_site_label_1
_geom_angle_atom_site_label_2
_geom_angle_atom_site_label_3
_geom_angle
_geom_angle_site_symmetry_1
_geom_angle_site_symmetry_3
O1 Dy1 O3 67.06(17) . .
O1 Dy1 O11 78.17(19) . .
O3 Dy1 O11 123.73(19) . .
O1 Dy1 O8 101.82(18) . .
O3 Dy1 O8 81.72(18) . .
O11 Dy1 O8 150.2(2) . .
O1 Dy1 O9 140.00(19) . .
O3 Dy1 O9 78.10(18) . .
O11 Dy1 O9 140.2(2) . .
O8 Dy1 O9 52.54(18) . .
O1 Dy1 O4 104.83(17) . .
O3 Dy1 O4 66.64(17) . .
O11 Dy1 O4 82.35(19) . .
O8 Dy1 O4 125.28(18) . .
O9 Dy1 O4 77.16(18) . .
O1 Dy1 O5 131.63(18) . .
O3 Dy1 O5 150.38(19) . .
O11 Dy1 O5 85.4(2) . .
O8 Dy1 O5 72.4(2) . .
O9 Dy1 O5 74.8(2) . .
O4 Dy1 O5 117.68(17) . .
O1 Dy1 O6 148.39(19) . .
O3 Dy1 O6 128.07(18) . .
O11 Dy1 O6 70.6(2) . .
O8 Dy1 O6 107.58(19) . .
O9 Dy1 O6 70.1(2) . .
O4 Dy1 O6 66.98(18) . .
O5 Dy1 O6 51.36(18) . .
O1 Dy1 O2 64.99(16) . .
O3 Dy1 O2 117.24(17) . .
O11 Dy1 O2 82.31(18) . .
O8 Dy1 O2 71.26(17) . .
O9 Dy1 O2 119.48(17) . .
O4 Dy1 O2 163.11(17) . .
O5 Dy1 O2 67.93(17) . .
O6 Dy1 O2 113.98(18) . .
O1 Dy1 N2 122.9(2) . .
O3 Dy1 N2 78.95(18) . .
O11 Dy1 N2 155.6(2) . .
O8 Dy1 N2 26.2(2) . .
O9 Dy1 N2 26.3(2) . .
O4 Dy1 N2 101.56(19) . .
O5 Dy1 N2 71.5(2) . .
O6 Dy1 N2 88.7(2) . .
O2 Dy1 N2 95.33(18) . .
O1 Dy1 N1 148.78(19) . .
O3 Dy1 N1 144.09(19) . .
O11 Dy1 N1 78.4(2) . .
O8 Dy1 N1 88.7(2) . .
O9 Dy1 N1 68.8(2) . .
O4 Dy1 N1 92.13(18) . .
O5 Dy1 N1 25.68(18) . .
O6 Dy1 N1 25.79(19) . .
O2 Dy1 N1 91.66(18) . .
N2 Dy1 N1 77.5(2) . .
O13 Ru1 O13 180.0000(10) 2_665 .
O13 Ru1 O12 90.4(2) 2_665 .
O13 Ru1 O12 89.6(2) . .
O13 Ru1 O12 89.6(2) 2_665 2_665
O13 Ru1 O12 90.4(2) . 2_665
O12 Ru1 O12 180.00(16) . 2_665
O13 Ru1 C40 90.0(2) 2_665 .
O13 Ru1 C40 90.0(2) . .
O12 Ru1 C40 92.6(2) . .
O12 Ru1 C40 87.4(2) 2_665 .
O13 Ru1 C40 90.0(2) 2_665 2_665
O13 Ru1 C40 90.0(2) . 2_665
O12 Ru1 C40 87.4(2) . 2_665
O12 Ru1 C40 92.6(2) 2_665 2_665
C40 Ru1 C40 180.0(4) . 2_665
O14 Ru2 O14 180.0(5) 2_775 .
O14 Ru2 O15 89.2(3) 2_775 .
O14 Ru2 O15 90.8(3) . .
O14 Ru2 O15 90.8(3) 2_775 2_775
O14 Ru2 O15 89.2(3) . 2_775
O15 Ru2 O15 180.0000(10) . 2_775
O14 Ru2 C41 94.2(4) 2_775 .
O14 Ru2 C41 85.8(4) . .
O15 Ru2 C41 88.7(4) . .
O15 Ru2 C41 91.3(4) 2_775 .
O14 Ru2 C41 85.8(4) 2_775 2_775
O14 Ru2 C41 94.2(4) . 2_775
O15 Ru2 C41 91.3(4) . 2_775
O15 Ru2 C41 88.7(4) 2_775 2_775
C41 Ru2 C41 180.0000(10) . 2_775
N3 Ni1 O1 91.0(2) . .
N3 Ni1 O3 89.4(2) . .
O1 Ni1 O3 74.60(19) . .
N3 Ni1 N14 95.1(2) . .
O1 Ni1 N14 162.7(2) . .
O3 Ni1 N14 89.3(2) . .
N3 Ni1 N8 90.5(2) . .
O1 Ni1 N8 91.4(2) . .
O3 Ni1 N8 166.0(2) . .
N14 Ni1 N8 104.7(2) . .
N3 Ni1 N11 171.1(2) . .
O1 Ni1 N11 93.0(2) . .
O3 Ni1 N11 99.3(2) . .
N14 Ni1 N11 83.2(2) . .
N8 Ni1 N11 81.5(2) . .
C1 O1 Ni1 124.2(4) . .
C1 O1 Dy1 123.3(4) . .
Ni1 O1 Dy1 109.5(2) . .
C2 O2 C22 114.9(6) . .
C2 O2 Dy1 115.1(4) . .
C22 O2 Dy1 130.0(4) . .
C21 O3 Ni1 112.4(4) . .
C21 O3 Dy1 120.1(4) . .
Ni1 O3 Dy1 108.5(2) . .
C20 O4 C28 115.3(6) . .
C20 O4 Dy1 116.0(4) . .
C28 O4 Dy1 128.7(4) . .
N1 O5 Dy1 96.7(4) . .
N1 O6 Dy1 95.3(4) . .
N2 O8 Dy1 95.4(4) . .
N2 O9 Dy1 94.8(4) . .
C39 O11 Dy1 128.7(5) . .
C39 O11 H11 108(6) . .
Dy1 O11 H11 118(6) . .
C30 O12 Ru1 123.9(5) . .
C32 O13 Ru1 124.5(5) . .
C35 O14 Ru2 124.3(8) . .
C37 O15 Ru2 124.7(8) . .
C43A O17A H17A 109(2) . .
C42B O16B H16B 109.5 . .
O16B C42B H42D 109.5 . .
O16B C42B H42E 109.5 . .
H42D C42B H42E 109.5 . .
O16B C42B H42F 109.5 . .
H42D C42B H42F 109.5 . .
H42E C42B H42F 109.5 . .
C43B O17B H17B 109.5 . .
O17B C43B H17A 69(4) . .
O17B C43B H43D 109.5 . .
O17B C43B H43E 109.5 . .
H43D C43B H43E 109.5 . .
O17B C43B H43F 109.5 . .
H43D C43B H43F 109.5 . .
H43E C43B H43F 109.5 . .
O7 N1 O5 121.4(7) . .
O7 N1 O6 122.4(7) . .
O5 N1 O6 116.2(6) . .
O7 N1 Dy1 175.5(7) . .
O5 N1 Dy1 57.6(4) . .
O6 N1 Dy1 58.9(4) . .
O10 N2 O8 120.9(7) . .
O10 N2 O9 121.9(7) . .
O8 N2 O9 117.2(6) . .
O10 N2 Dy1 179.2(7) . .
O8 N2 Dy1 58.4(4) . .
O9 N2 Dy1 58.9(4) . .
C40 N3 Ni1 170.8(6) . .
C24 N8 C9 108.5(6) . .
C24 N8 C7 106.5(6) . .
C9 N8 C7 110.5(6) . .
C24 N8 Ni1 113.5(5) . .
C9 N8 Ni1 109.5(4) . .
C7 N8 Ni1 108.3(4) . .
C10 N11 C25 106.7(6) . .
C10 N11 C12 111.6(6) . .
C25 N11 C12 109.4(6) . .
C10 N11 Ni1 107.4(4) . .
C25 N11 Ni1 113.7(5) . .
C12 N11 Ni1 108.1(5) . .
C13 N14 C15 108.8(6) . .
C13 N14 C26 108.6(6) . .
C15 N14 C26 108.1(6) . .
C13 N14 Ni1 103.9(4) . .
C15 N14 Ni1 110.5(4) . .
C26 N14 Ni1 116.6(4) . .
O1 C1 C6 122.3(7) . .
O1 C1 C2 119.0(6) . .
C6 C1 C2 118.7(7) . .
O2 C2 C3 124.8(7) . .
O2 C2 C1 113.1(6) . .
C3 C2 C1 122.1(7) . .
C2 C3 C4 119.2(7) . .
C2 C3 H3 120.4 . .
C4 C3 H3 120.4 . .
C5 C4 C3 118.6(7) . .
C5 C4 C23 123.5(7) . .
C3 C4 C23 117.9(7) . .
C4 C5 C6 122.6(7) . .
C4 C5 H5 118.7 . .
C6 C5 H5 118.7 . .
C1 C6 C5 118.8(7) . .
C1 C6 C7 119.5(7) . .
C5 C6 C7 121.7(7) . .
N8 C7 C6 116.4(6) . .
N8 C7 H7A 108.2 . .
C6 C7 H7A 108.2 . .
N8 C7 H7B 108.2 . .
C6 C7 H7B 108.2 . .
H7A C7 H7B 107.3 . .
N8 C9 C10 111.5(6) . .
N8 C9 H9A 109.3 . .
C10 C9 H9A 109.3 . .
N8 C9 H9B 109.3 . .
C10 C9 H9B 109.3 . .
H9A C9 H9B 108 . .
N11 C10 C9 111.4(6) . .
N11 C10 H10A 109.3 . .
C9 C10 H10A 109.3 . .
N11 C10 H10B 109.3 . .
C9 C10 H10B 109.3 . .
H10A C10 H10B 108 . .
N11 C12 C13 112.6(6) . .
N11 C12 H12A 109.1 . .
C13 C12 H12A 109.1 . .
N11 C12 H12B 109.1 . .
C13 C12 H12B 109.1 . .
H12A C12 H12B 107.8 . .
N14 C13 C12 112.3(6) . .
N14 C13 H13A 109.1 . .
C12 C13 H13A 109.1 . .
N14 C13 H13B 109.1 . .
C12 C13 H13B 109.1 . .
H13A C13 H13B 107.9 . .
N14 C15 C16 110.8(6) . .
N14 C15 H15A 109.5 . .
C16 C15 H15A 109.5 . .
N14 C15 H15B 109.5 . .
C16 C15 H15B 109.5 . .
H15A C15 H15B 108.1 . .
C21 C16 C17 121.0(7) . .
C21 C16 C15 115.5(6) . .
C17 C16 C15 123.5(7) . .
C18 C17 C16 120.5(7) . .
C18 C17 H17 119.8 . .
C16 C17 H17 119.8 . .
C17 C18 C19 119.1(7) . .
C17 C18 C27 121.9(8) . .
C19 C18 C27 119.0(7) . .
C20 C19 C18 119.7(7) . .
C20 C19 H19 120.2 . .
C18 C19 H19 120.2 . .
O4 C20 C19 125.3(7) . .
O4 C20 C21 112.5(6) . .
C19 C20 C21 122.2(7) . .
O3 C21 C16 122.2(6) . .
O3 C21 C20 120.4(6) . .
C16 C21 C20 117.3(7) . .
O2 C22 H22A 109.5 . .
O2 C22 H22B 109.5 . .
H22A C22 H22B 109.5 . .
O2 C22 H22C 109.5 . .
H22A C22 H22C 109.5 . .
H22B C22 H22C 109.5 . .
C4 C23 H23A 109.5 . .
C4 C23 H23B 109.5 . .
H23A C23 H23B 109.5 . .
C4 C23 H23C 109.5 . .
H23A C23 H23C 109.5 . .
H23B C23 H23C 109.5 . .
N8 C24 H24A 109.5 . .
N8 C24 H24B 109.5 . .
H24A C24 H24B 109.5 . .
N8 C24 H24C 109.5 . .
H24A C24 H24C 109.5 . .
H24B C24 H24C 109.5 . .
N11 C25 H25A 109.5 . .
N11 C25 H25B 109.5 . .
H25A C25 H25B 109.5 . .
N11 C25 H25C 109.5 . .
H25A C25 H25C 109.5 . .
H25B C25 H25C 109.5 . .
N14 C26 H26A 109.5 . .
N14 C26 H26B 109.5 . .
H26A C26 H26B 109.5 . .
N14 C26 H26C 109.5 . .
H26A C26 H26C 109.5 . .
H26B C26 H26C 109.5 . .
C18 C27 H27A 109.5 . .
C18 C27 H27B 109.5 . .
H27A C27 H27B 109.5 . .
C18 C27 H27C 109.5 . .
H27A C27 H27C 109.5 . .
H27B C27 H27C 109.5 . .
O4 C28 H28A 109.5 . .
O4 C28 H28B 109.5 . .
H28A C28 H28B 109.5 . .
O4 C28 H28C 109.5 . .
H28A C28 H28C 109.5 . .
H28B C28 H28C 109.5 . .
C30 C29 H29A 109.5 . .
C30 C29 H29B 109.5 . .
H29A C29 H29B 109.5 . .
C30 C29 H29C 109.5 . .
H29A C29 H29C 109.5 . .
H29B C29 H29C 109.5 . .
O12 C30 C31 125.2(8) . .
O12 C30 C29 115.4(8) . .
C31 C30 C29 119.3(8) . .
C30 C31 C32 126.5(8) . .
C30 C31 H31 116.8 . .
C32 C31 H31 116.8 . .
O13 C32 C31 124.3(8) . .
O13 C32 C33 114.1(8) . .
C31 C32 C33 121.6(8) . .
C32 C33 H33A 109.5 . .
C32 C33 H33B 109.5 . .
H33A C33 H33B 109.5 . .
C32 C33 H33C 109.5 . .
H33A C33 H33C 109.5 . .
H33B C33 H33C 109.5 . .
C35 C34 H34A 109.5 . .
C35 C34 H34B 109.5 . .
H34A C34 H34B 109.5 . .
C35 C34 H34C 109.5 . .
H34A C34 H34C 109.5 . .
H34B C34 H34C 109.5 . .
O14 C35 C36 124.6(11) . .
O14 C35 C34 118.5(12) . .
C36 C35 C34 116.8(11) . .
C35 C36 C37 126.0(11) . .
C35 C36 H36 117 . .
C37 C36 H36 117 . .
O15 C37 C36 124.3(12) . .
O15 C37 C38 116.7(12) . .
C36 C37 C38 118.7(11) . .
C37 C38 H38A 109.5 . .
C37 C38 H38B 109.5 . .
H38A C38 H38B 109.5 . .
C37 C38 H38C 109.5 . .
H38A C38 H38C 109.5 . .
H38B C38 H38C 109.5 . .
O11 C39 H39A 109.5 . .
O11 C39 H39B 109.5 . .
H39A C39 H39B 109.5 . .
O11 C39 H39C 109.5 . .
H39A C39 H39C 109.5 . .
H39B C39 H39C 109.5 . .
N3 C40 Ru1 176.0(6) . .
N4 C41 Ru2 177.7(11) . .

loop_
_geom_bond_atom_site_label_1
_geom_bond_atom_site_label_2
_geom_bond_distance
_geom_bond_site_symmetry_2
Dy1 O1 2.274(5) .
Dy1 O3 2.293(5) .
Dy1 O11 2.375(6) .
Dy1 O8 2.445(5) .
Dy1 O9 2.455(6) .
Dy1 O4 2.470(5) .
Dy1 O5 2.481(6) .
Dy1 O6 2.508(6) .
Dy1 O2 2.558(5) .
Dy1 N2 2.858(6) .
Dy1 N1 2.917(7) .
Ru1 O13 2.009(5) 2_665
Ru1 O13 2.009(5) .
Ru1 O12 2.021(5) .
Ru1 O12 2.021(5) 2_665
Ru1 C40 2.091(7) .
Ru1 C40 2.091(7) 2_665
Ru2 O14 2.002(8) 2_775
Ru2 O14 2.002(8) .
Ru2 O15 2.019(8) .
Ru2 O15 2.019(8) 2_775
Ru2 C41 2.052(11) .
Ru2 C41 2.052(11) 2_775
Ni1 N3 2.071(6) .
Ni1 O1 2.078(5) .
Ni1 O3 2.085(5) .
Ni1 N14 2.162(6) .
Ni1 N8 2.181(6) .
Ni1 N11 2.181(6) .
O1 C1 1.349(8) .
O2 C2 1.382(9) .
O2 C22 1.459(9) .
O3 C21 1.349(8) .
O4 C20 1.392(9) .
O4 C28 1.441(9) .
O5 N1 1.273(9) .
O6 N1 1.275(9) .
O7 N1 1.219(9) .
O8 N2 1.268(9) .
O9 N2 1.272(9) .
O10 N2 1.218(9) .
O11 C39 1.436(11) .
O11 H11 0.90(2) .
O12 C30 1.282(9) .
O13 C32 1.286(10) .
O14 C35 1.288(14) .
O15 C37 1.278(13) .
O16A C42A 1.39(2) .
O16A H16A 0.84 .
C42A H42A 0.98 .
C42A H42B 0.98 .
C42A H42C 0.98 .
O17A C43A 1.412(15) .
O17A H17A 0.87(2) .
C43A H43A 0.98 .
C43A H43B 0.98 .
C43A H43C 0.98 .
O16B C42B 1.38(5) .
O16B H16B 0.84 .
C42B H42D 0.98 .
C42B H42E 0.98 .
C42B H42F 0.98 .
O17B C43B 1.42(2) .
O17B H17B 0.84 .
C43B H17A 1.50(7) .
C43B H43D 0.98 .
C43B H43E 0.98 .
C43B H43F 0.98 .
N3 C40 1.131(9) .
N4 C41 1.180(15) .
N8 C24 1.486(9) .
N8 C9 1.498(9) .
N8 C7 1.500(9) .
N11 C10 1.487(10) .
N11 C25 1.490(10) .
N11 C12 1.501(10) .
N14 C13 1.487(9) .
N14 C15 1.493(9) .
N14 C26 1.495(9) .
C1 C6 1.391(10) .
C1 C2 1.409(10) .
C2 C3 1.385(10) .
C3 C4 1.402(11) .
C3 H3 0.95 .
C4 C5 1.388(11) .
C4 C23 1.520(11) .
C5 C6 1.401(10) .
C5 H5 0.95 .
C6 C7 1.510(10) .
C7 H7A 0.99 .
C7 H7B 0.99 .
C9 C10 1.512(11) .
C9 H9A 0.99 .
C9 H9B 0.99 .
C10 H10A 0.99 .
C10 H10B 0.99 .
C12 C13 1.527(11) .
C12 H12A 0.99 .
C12 H12B 0.99 .
C13 H13A 0.99 .
C13 H13B 0.99 .
C15 C16 1.509(10) .
C15 H15A 0.99 .
C15 H15B 0.99 .
C16 C21 1.386(10) .
C16 C17 1.417(10) .
C17 C18 1.388(11) .
C17 H17 0.95 .
C18 C19 1.397(11) .
C18 C27 1.520(11) .
C19 C20 1.395(10) .
C19 H19 0.95 .
C20 C21 1.403(10) .
C22 H22A 0.98 .
C22 H22B 0.98 .
C22 H22C 0.98 .
C23 H23A 0.98 .
C23 H23B 0.98 .
C23 H23C 0.98 .
C24 H24A 0.98 .
C24 H24B 0.98 .
C24 H24C 0.98 .
C25 H25A 0.98 .
C25 H25B 0.98 .
C25 H25C 0.98 .
C26 H26A 0.98 .
C26 H26B 0.98 .
C26 H26C 0.98 .
C27 H27A 0.98 .
C27 H27B 0.98 .
C27 H27C 0.98 .
C28 H28A 0.98 .
C28 H28B 0.98 .
C28 H28C 0.98 .
C29 C30 1.507(12) .
C29 H29A 0.98 .
C29 H29B 0.98 .
C29 H29C 0.98 .
C30 C31 1.384(12) .
C31 C32 1.391(13) .
C31 H31 0.95 .
C32 C33 1.486(12) .
C33 H33A 0.98 .
C33 H33B 0.98 .
C33 H33C 0.98 .
C34 C35 1.468(16) .
C34 H34A 0.98 .
C34 H34B 0.98 .
C34 H34C 0.98 .
C35 C36 1.418(18) .
C36 C37 1.419(17) .
C36 H36 0.95 .
C37 C38 1.430(18) .
C38 H38A 0.98 .
C38 H38B 0.98 .
C38 H38C 0.98 .
C39 H39A 0.98 .
C39 H39B 0.98 .
C39 H39C 0.98 .

loop_
_geom_hbond_atom_site_label_D
_geom_hbond_atom_site_label_H
_geom_hbond_atom_site_label_A
_geom_hbond_distance_DH
_geom_hbond_distance_HA
_geom_hbond_distance_DA
_geom_hbond_angle_DHA
O11 H11 O16A 0.90(2) 1.81(4) 2.660(12) 158(9)
O11 H11 O16B 0.90(2) 1.88(6) 2.71(3) 153(9)
O17A H17A N4 0.87(2) 2.258(13) 3.09(3) 159.5(9)
